data_9012070
loop_
_publ_author_name
'Siegrist, T.'
'Cava, R. J.'
'Krajewski, J. J.'

_publ_section_title
;
 Reduced alkaline earth tantalates
;
_journal_name_full 'Materials Research Bulletin'
_journal_page_first 881
_journal_page_last 887
_journal_paper_doi 10.1016/S0025-5408(97)00066-4
_journal_volume 32
_journal_year 1997
_chemical_formula_structural Ba2Ta15O32
_chemical_formula_sum 'Ba2 O32 Ta15'
_space_group_IT_number 148
_symmetry_space_group_name_Hall '-R 3'
_symmetry_space_group_name_H-M 'R -3 :H'
_cell_angle_alpha 90
_cell_angle_beta 90
_cell_angle_gamma 120
_cell_length_a 7.773
_cell_length_b 7.773
_cell_length_c 35.414
_cell_formula_units_Z 3
_cell_volume 1853.032
_database_code_amcsd 0014381
_exptl_crystal_density_diffrn 9.412
_cod_original_sg_symbol_H-M 'R -3'
_cod_original_formula_sum 'Ba2 Ta15 O32'
_cod_database_code 9012070
_amcsd_formula_title Ba2Ta15O32

loop_
_space_group_symop_operation_xyz
x,y,z
2/3+x,1/3+y,1/3+z
1/3+x,2/3+y,2/3+z
y,-x+y,-z
2/3+y,1/3-x+y,1/3-z
1/3+y,2/3-x+y,2/3-z
-x+y,-x,z
2/3-x+y,1/3-x,1/3+z
1/3-x+y,2/3-x,2/3+z
-x,-y,-z
2/3-x,1/3-y,1/3-z
1/3-x,2/3-y,2/3-z
-y,x-y,z
2/3-y,1/3+x-y,1/3+z
1/3-y,2/3+x-y,2/3+z
x-y,x,-z
2/3+x-y,1/3+x,1/3-z
1/3+x-y,2/3+x,2/3-z

loop_
_atom_site_label
_atom_site_fract_x
_atom_site_fract_y
_atom_site_fract_z
_atom_site_U_iso_or_equiv
Ba 0.00000 0.00000 0.36080 0.01520
Ta1 0.00000 0.00000 0.00000 0.00709
Ta2 0.26354 0.19279 0.26587 0.00570
Ta3 0.00000 0.00000 0.13866 0.00494
Ta4 0.21524 0.19221 0.46750 0.00393
O1 0.23430 0.20710 0.56850 0.00811
O2 0.24020 0.16610 0.83320 0.00519
O3 0.00000 0.00000 0.23720 0.00380
O4 0.23920 0.17590 0.10430 0.00950
O5 0.23280 0.17250 0.70670 0.00925
O6 0.20420 -0.01040 0.03150 0.01013

loop_
_cod_related_entry_id
_cod_related_entry_database
_cod_related_entry_code
1 AMCSD 0014381
